data_4035598
loop_
_publ_author_name
'Bortoluzzi, Julien'
'Jha, Vishwajeet'
'Levitre, Guillaume'
'Fer, Micka\"el J'
'Berreur, Jordan'
'Masson, G\'eraldine'
'Panossian, Armen'
'Leroux, Fr\'ed\'eric R'

_publ_section_title
;
 Stereoselectivity Switch in the Trapping of Polar Organometallics with
 Andersen's Reagent-Access to Highly Stereoenriched Transformable
 Biphenyls.
;
_journal_issue 15
_journal_name_full 'The Journal of organic chemistry'
_journal_page_first 7751
_journal_page_last 7761
_journal_paper_doi 10.1021/acs.joc.8b00648
_journal_volume 83
_journal_year 2018
_chemical_absolute_configuration ad
_chemical_formula_moiety 'C19 H14 Br I O S'
_chemical_formula_sum 'C19 H14 Br I O S'
_chemical_formula_weight 497.17
_space_group_crystal_system orthorhombic
_space_group_IT_number 19
_space_group_name_Hall 'P 2ac 2ab'
_space_group_name_H-M_alt 'P 21 21 21'
_atom_sites_solution_hydrogens geom
_atom_sites_solution_primary direct
_atom_sites_solution_secondary difmap
_audit_creation_method SHELXL-2013
_cell_angle_alpha 90
_cell_angle_beta 90
_cell_angle_gamma 90
_cell_formula_units_Z 4
_cell_length_a 7.7451(2)
_cell_length_b 14.5492(5)
_cell_length_c 15.9101(5)
_cell_measurement_reflns_used 6442
_cell_measurement_temperature 173(2)
_cell_measurement_theta_max 29.89
_cell_measurement_theta_min 2.80
_cell_volume 1792.83(10)
_computing_cell_refinement 'Bruker SAINT'
_computing_data_collection 'Bruker APEX2'
_computing_data_reduction 'Bruker SAINT'
_computing_molecular_graphics 'Bruker SHELXTL'
_computing_publication_material 'Bruker SHELXTL'
_computing_structure_refinement 'SHELXL-2013 (Sheldrick, 2013)'
_computing_structure_solution 'SHELXS-2013 (Sheldrick, 2013)'
_diffrn_ambient_temperature 173(2)
_diffrn_measured_fraction_theta_full 1.000
_diffrn_measured_fraction_theta_max 1.000
_diffrn_measurement_device_type 'Bruker APEX-II CCD'
_diffrn_measurement_method '\f and \w scans'
_diffrn_radiation_monochromator triumph
_diffrn_radiation_type MoK\a
_diffrn_radiation_wavelength 0.71073
_diffrn_reflns_av_R_equivalents 0.0198
_diffrn_reflns_av_unetI/netI 0.0434
_diffrn_reflns_Laue_measured_fraction_full 1.000
_diffrn_reflns_Laue_measured_fraction_max 1.000
_diffrn_reflns_limit_h_max 10
_diffrn_reflns_limit_h_min -7
_diffrn_reflns_limit_k_max 19
_diffrn_reflns_limit_k_min -20
_diffrn_reflns_limit_l_max 22
_diffrn_reflns_limit_l_min -16
_diffrn_reflns_number 12180
_diffrn_reflns_point_group_measured_fraction_full 0.996
_diffrn_reflns_point_group_measured_fraction_max 0.988
_diffrn_reflns_theta_full 25.242
_diffrn_reflns_theta_max 29.951
_diffrn_reflns_theta_min 1.897
_diffrn_source 'sealed tube'
_exptl_absorpt_coefficient_mu 4.132
_exptl_absorpt_correction_T_max 0.7460
_exptl_absorpt_correction_T_min 0.6274
_exptl_absorpt_correction_type multi-scan
_exptl_absorpt_process_details sadabs
_exptl_crystal_colour colourless
_exptl_crystal_density_diffrn 1.842
_exptl_crystal_description prism
_exptl_crystal_F_000 960
_exptl_crystal_size_max 0.300
_exptl_crystal_size_mid 0.240
_exptl_crystal_size_min 0.160
_refine_diff_density_max 0.718
_refine_diff_density_min -0.544
_refine_diff_density_rms 0.071
_refine_ls_abs_structure_details
;
 Flack x determined using 1834 quotients [(I+)-(I-)]/[(I+)+(I-)]
 (Parsons and Flack (2004), Acta Cryst. A60, s61).
;
_refine_ls_abs_structure_Flack 0.017(4)
_refine_ls_extinction_method none
_refine_ls_goodness_of_fit_ref 0.939
_refine_ls_hydrogen_treatment constr
_refine_ls_matrix_type full
_refine_ls_number_parameters 209
_refine_ls_number_reflns 5146
_refine_ls_number_restraints 0
_refine_ls_restrained_S_all 0.939
_refine_ls_R_factor_all 0.0290
_refine_ls_R_factor_gt 0.0229
_refine_ls_shift/su_max 0.002
_refine_ls_shift/su_mean 0.000
_refine_ls_structure_factor_coef Fsqd
_refine_ls_weighting_details 'w=1/[\s^2^(Fo^2^)] where P=(Fo^2^+2Fc^2^)/3'
_refine_ls_weighting_scheme calc
_refine_ls_wR_factor_gt 0.0445
_refine_ls_wR_factor_ref 0.0459
_reflns_Friedel_coverage 0.743
_reflns_Friedel_fraction_full 0.991
_reflns_Friedel_fraction_max 0.973
_reflns_number_gt 4601
_reflns_number_total 5146
_reflns_threshold_expression 'I > 2\s(I)'
_cod_data_source_file jo8b00648_si_003.cif
_cod_data_source_block flvj150902
_cod_database_code 4035598
_shelx_space_group_comment
;
The symmetry employed for this shelxl refinement is uniquely defined
by the following loop, which should always be used as a source of
symmetry information in preference to the above space-group names.
They are only intended as comments.
;
_shelx_estimated_absorpt_t_min 0.370
_shelx_estimated_absorpt_t_max 0.558
_shelxl_version_number 2013-4

loop_
_space_group_symop_operation_xyz
'x, y, z'
'x+1/2, -y+1/2, -z'
'-x, y+1/2, -z+1/2'
'-x+1/2, -y, z+1/2'

loop_
_atom_site_label
_atom_site_type_symbol
_atom_site_fract_x
_atom_site_fract_y
_atom_site_fract_z
_atom_site_U_iso_or_equiv
_atom_site_adp_type
_atom_site_occupancy
_atom_site_site_symmetry_order
_atom_site_calc_flag
_atom_site_refinement_flags_posn
_atom_site_refinement_flags_adp
C1 C 0.1571(4) 0.9535(2) 0.23438(18) 0.0201(6) Uani 1 1 d . .
C2 C 0.0832(4) 0.8939(2) 0.29314(18) 0.0263(6) Uani 1 1 d . .
H2 H 0.1485 0.8450 0.3167 0.032 Uiso 1 1 calc R U
C3 C -0.0881(4) 0.9077(2) 0.31651(19) 0.0298(7) Uani 1 1 d . .
H3 H -0.1416 0.8668 0.3551 0.036 Uiso 1 1 calc R U
C4 C -0.1800(4) 0.9802(2) 0.28408(18) 0.0261(6) Uani 1 1 d . .
H4 H -0.2957 0.9906 0.3014 0.031 Uiso 1 1 calc R U
C5 C -0.1028(4) 1.0384(2) 0.22568(17) 0.0207(6) Uani 1 1 d . .
C6 C 0.0671(4) 1.02606(19) 0.19832(16) 0.0180(5) Uani 1 1 d . .
C7 C 0.1485(3) 1.08705(19) 0.13399(17) 0.0179(6) Uani 1 1 d . .
C8 C 0.1063(3) 1.08193(19) 0.04840(18) 0.0197(6) Uani 1 1 d . .
C9 C 0.1836(3) 1.1389(2) -0.01012(19) 0.0254(6) Uani 1 1 d . .
H9 H 0.1535 1.1344 -0.0679 0.030 Uiso 1 1 calc R U
C10 C 0.3057(4) 1.2028(2) 0.0161(2) 0.0296(8) Uani 1 1 d . .
H10 H 0.3583 1.2426 -0.0238 0.036 Uiso 1 1 calc R U
C11 C 0.3509(4) 1.2086(2) 0.1001(2) 0.0267(7) Uani 1 1 d . .
H11 H 0.4344 1.2523 0.1180 0.032 Uiso 1 1 calc R U
C12 C 0.2734(4) 1.1504(2) 0.15786(18) 0.0219(6) Uani 1 1 d . .
H12 H 0.3066 1.1539 0.2153 0.026 Uiso 1 1 calc R U
C13 C 0.3647(4) 0.8850(2) 0.11072(19) 0.0232(6) Uani 1 1 d . .
C14 C 0.2926(4) 0.7988(2) 0.1013(2) 0.0281(7) Uani 1 1 d . .
H14 H 0.2521 0.7660 0.1490 0.034 Uiso 1 1 calc R U
C15 C 0.2798(4) 0.7606(2) 0.02187(19) 0.0290(7) Uani 1 1 d . .
H15 H 0.2282 0.7018 0.0152 0.035 Uiso 1 1 calc R U
C16 C 0.3411(4) 0.8069(3) -0.0481(2) 0.0311(8) Uani 1 1 d . .
C17 C 0.4132(5) 0.8929(2) -0.0377(2) 0.0340(8) Uani 1 1 d . .
H17 H 0.4539 0.9256 -0.0854 0.041 Uiso 1 1 calc R U
C18 C 0.4272(4) 0.9327(2) 0.0420(2) 0.0289(7) Uani 1 1 d . .
H18 H 0.4788 0.9915 0.0488 0.035 Uiso 1 1 calc R U
C19 C 0.3276(6) 0.7627(3) -0.1340(2) 0.0491(11) Uani 1 1 d . .
H19A H 0.2057 0.7530 -0.1481 0.074 Uiso 1 1 calc R U
H19B H 0.3878 0.7035 -0.1335 0.074 Uiso 1 1 calc R U
H19C H 0.3805 0.8031 -0.1761 0.074 Uiso 1 1 calc R U
O1 O 0.4392(3) 0.86010(17) 0.27196(14) 0.0360(5) Uani 1 1 d . .
S1 S 0.38529(10) 0.93483(6) 0.21323(5) 0.02524(17) Uani 1 1 d . .
Br1 Br -0.23539(4) 1.13962(2) 0.18737(2) 0.03384(9) Uani 1 1 d . .
I1 I -0.06834(3) 0.98335(2) 0.00373(2) 0.03411(6) Uani 1 1 d . .

loop_
_atom_site_aniso_label
_atom_site_aniso_U_11
_atom_site_aniso_U_22
_atom_site_aniso_U_33
_atom_site_aniso_U_23
_atom_site_aniso_U_13
_atom_site_aniso_U_12
C1 0.0175(14) 0.0232(15) 0.0197(14) -0.0006(12) -0.0036(11) -0.0049(11)
C2 0.0332(17) 0.0237(15) 0.0220(14) 0.0039(12) -0.0072(13) -0.0064(14)
C3 0.0353(18) 0.0316(17) 0.0225(14) 0.0057(13) 0.0013(14) -0.0142(15)
C4 0.0208(14) 0.0351(17) 0.0223(14) -0.0044(14) 0.0019(11) -0.0088(14)
C5 0.0197(14) 0.0236(15) 0.0187(13) 0.0013(11) -0.0013(10) -0.0025(11)
C6 0.0198(12) 0.0190(13) 0.0152(11) -0.0024(11) -0.0012(10) -0.0054(12)
C7 0.0149(13) 0.0184(15) 0.0203(14) 0.0010(11) 0.0003(10) 0.0011(11)
C8 0.0146(13) 0.0208(15) 0.0235(14) 0.0022(11) -0.0026(10) 0.0026(11)
C9 0.0228(13) 0.0316(15) 0.0217(15) 0.0067(14) 0.0010(11) 0.0065(13)
C10 0.0261(16) 0.0281(17) 0.035(2) 0.0128(14) 0.0070(13) 0.0013(13)
C11 0.0233(16) 0.0230(16) 0.0340(18) 0.0009(14) 0.0025(13) -0.0043(13)
C12 0.0199(14) 0.0229(15) 0.0229(14) -0.0013(12) 0.0025(11) -0.0009(13)
C13 0.0163(13) 0.0257(16) 0.0276(15) 0.0026(13) 0.0012(11) 0.0045(12)
C14 0.0297(18) 0.0244(17) 0.0302(17) 0.0057(14) 0.0061(13) -0.0006(14)
C15 0.0276(16) 0.0279(17) 0.0313(19) 0.0006(13) 0.0025(12) 0.0013(14)
C16 0.0265(17) 0.041(2) 0.0258(17) 0.0034(15) 0.0030(13) 0.0095(15)
C17 0.0325(19) 0.0361(19) 0.0336(17) 0.0148(15) 0.0089(15) 0.0066(17)
C18 0.0205(14) 0.0258(16) 0.0406(18) 0.0105(14) 0.0074(14) 0.0025(15)
C19 0.059(3) 0.058(3) 0.031(2) 0.0009(19) 0.0005(18) 0.003(2)
O1 0.0332(12) 0.0392(13) 0.0358(12) 0.0080(11) -0.0129(10) 0.0081(13)
S1 0.0194(4) 0.0262(4) 0.0301(4) 0.0029(3) -0.0060(3) 0.0009(3)
Br1 0.02270(15) 0.03541(18) 0.04341(19) 0.00682(16) 0.00581(14) 0.00748(15)
I1 0.03235(11) 0.04220(12) 0.02778(10) -0.00238(11) -0.00987(9) -0.01170(9)

loop_
_atom_type_symbol
_atom_type_description
_atom_type_scat_dispersion_real
_atom_type_scat_dispersion_imag
_atom_type_scat_source
C C 0.0033 0.0016 'International Tables Vol C Tables 4.2.6.8 and 6.1.1.4'
H H 0.0000 0.0000 'International Tables Vol C Tables 4.2.6.8 and 6.1.1.4'
O O 0.0106 0.0060 'International Tables Vol C Tables 4.2.6.8 and 6.1.1.4'
S S 0.1246 0.1234 'International Tables Vol C Tables 4.2.6.8 and 6.1.1.4'
Br Br -0.2901 2.4595 'International Tables Vol C Tables 4.2.6.8 and 6.1.1.4'
I I -0.4742 1.8119 'International Tables Vol C Tables 4.2.6.8 and 6.1.1.4'

loop_
_geom_angle_atom_site_label_1
_geom_angle_atom_site_label_2
_geom_angle_atom_site_label_3
_geom_angle
C6 C1 C2 122.9(3)
C6 C1 S1 121.6(2)
C2 C1 S1 115.4(2)
C3 C2 C1 118.7(3)
C3 C2 H2 120.7
C1 C2 H2 120.7
C4 C3 C2 120.3(3)
C4 C3 H3 119.9
C2 C3 H3 119.9
C3 C4 C5 119.7(3)
C3 C4 H4 120.2
C5 C4 H4 120.2
C4 C5 C6 122.3(3)
C4 C5 Br1 117.0(2)
C6 C5 Br1 120.6(2)
C1 C6 C5 116.2(2)
C1 C6 C7 121.5(3)
C5 C6 C7 122.3(3)
C12 C7 C8 117.6(3)
C12 C7 C6 120.0(2)
C8 C7 C6 122.4(2)
C9 C8 C7 121.4(3)
C9 C8 I1 117.5(2)
C7 C8 I1 121.1(2)
C8 C9 C10 119.6(3)
C8 C9 H9 120.2
C10 C9 H9 120.2
C11 C10 C9 120.2(3)
C11 C10 H10 119.9
C9 C10 H10 119.9
C10 C11 C12 119.5(3)
C10 C11 H11 120.2
C12 C11 H11 120.2
C11 C12 C7 121.7(3)
C11 C12 H12 119.1
C7 C12 H12 119.1
C14 C13 C18 120.8(3)
C14 C13 S1 120.1(2)
C18 C13 S1 119.1(3)
C13 C14 C15 119.5(3)
C13 C14 H14 120.2
C15 C14 H14 120.2
C14 C15 C16 120.9(3)
C14 C15 H15 119.5
C16 C15 H15 119.5
C17 C16 C15 118.9(3)
C17 C16 C19 121.5(3)
C15 C16 C19 119.7(3)
C16 C17 C18 121.1(3)
C16 C17 H17 119.4
C18 C17 H17 119.4
C13 C18 C17 118.8(3)
C13 C18 H18 120.6
C17 C18 H18 120.6
C16 C19 H19A 109.5
C16 C19 H19B 109.5
H19A C19 H19B 109.5
C16 C19 H19C 109.5
H19A C19 H19C 109.5
H19B C19 H19C 109.5
O1 S1 C13 107.46(14)
O1 S1 C1 105.34(14)
C13 S1 C1 98.16(13)

loop_
_geom_bond_atom_site_label_1
_geom_bond_atom_site_label_2
_geom_bond_distance
C1 C6 1.389(4)
C1 C2 1.397(4)
C1 S1 1.820(3)
C2 C3 1.392(5)
C2 H2 0.9500
C3 C4 1.373(5)
C3 H3 0.9500
C4 C5 1.392(4)
C4 H4 0.9500
C5 C6 1.398(4)
C5 Br1 1.896(3)
C6 C7 1.494(4)
C7 C12 1.389(4)
C7 C8 1.402(4)
C8 C9 1.383(4)
C8 I1 2.096(3)
C9 C10 1.390(4)
C9 H9 0.9500
C10 C11 1.384(5)
C10 H10 0.9500
C11 C12 1.387(4)
C11 H11 0.9500
C12 H12 0.9500
C13 C14 1.381(4)
C13 C18 1.383(4)
C13 S1 1.792(3)
C14 C15 1.385(4)
C14 H14 0.9500
C15 C16 1.386(4)
C15 H15 0.9500
C16 C17 1.380(5)
C16 C19 1.514(5)
C17 C18 1.398(5)
C17 H17 0.9500
C18 H18 0.9500
C19 H19A 0.9800
C19 H19B 0.9800
C19 H19C 0.9800
O1 S1 1.493(2)

loop_
_geom_torsion_atom_site_label_1
_geom_torsion_atom_site_label_2
_geom_torsion_atom_site_label_3
_geom_torsion_atom_site_label_4
_geom_torsion
C6 C1 C2 C3 0.1(4)
S1 C1 C2 C3 176.0(2)
C1 C2 C3 C4 -1.9(5)
C2 C3 C4 C5 1.9(5)
C3 C4 C5 C6 -0.1(4)
C3 C4 C5 Br1 -177.6(2)
C2 C1 C6 C5 1.6(4)
S1 C1 C6 C5 -174.0(2)
C2 C1 C6 C7 -178.4(3)
S1 C1 C6 C7 6.0(4)
C4 C5 C6 C1 -1.6(4)
Br1 C5 C6 C1 175.8(2)
C4 C5 C6 C7 178.4(3)
Br1 C5 C6 C7 -4.3(4)
C1 C6 C7 C12 -72.7(4)
C5 C6 C7 C12 107.3(3)
C1 C6 C7 C8 105.9(3)
C5 C6 C7 C8 -74.0(4)
C12 C7 C8 C9 -1.1(4)
C6 C7 C8 C9 -179.8(3)
C12 C7 C8 I1 176.0(2)
C6 C7 C8 I1 -2.6(4)
C7 C8 C9 C10 -0.1(4)
I1 C8 C9 C10 -177.4(2)
C8 C9 C10 C11 0.7(4)
C9 C10 C11 C12 -0.1(5)
C10 C11 C12 C7 -1.2(5)
C8 C7 C12 C11 1.8(4)
C6 C7 C12 C11 -179.5(3)
C18 C13 C14 C15 -1.3(5)
S1 C13 C14 C15 -179.0(3)
C13 C14 C15 C16 1.2(5)
C14 C15 C16 C17 -1.0(5)
C14 C15 C16 C19 179.1(3)
C15 C16 C17 C18 1.0(5)
C19 C16 C17 C18 -179.2(4)
C14 C13 C18 C17 1.3(5)
S1 C13 C18 C17 179.0(3)
C16 C17 C18 C13 -1.1(5)
C14 C13 S1 O1 40.1(3)
C18 C13 S1 O1 -137.7(2)
C14 C13 S1 C1 -68.9(3)
C18 C13 S1 C1 113.3(3)
C6 C1 S1 O1 172.1(2)
C2 C1 S1 O1 -3.8(3)
C6 C1 S1 C13 -77.1(3)
C2 C1 S1 C13 107.0(2)
